data_7210313
loop_
_publ_author_name
'Gao, Ting'
'Yang, Yu'
'Sun, Wen-Bin'
'Li, Guang-Ming'
'Hou, Guang-Feng'
'Yan, Peng-Fei'
'Li, Ji-Tong'
'Ding, Dan-Dan'

_publ_section_title
;
 Syntheses, structure and near-infrared (NIR) luminescence of Er2, Yb2,
 ErYb of homodinuclear and heterodinuclear lanthanide(iii) complexes based
 on salen ligand
;
_journal_issue 31
_journal_name_full CrystEngComm
_journal_page_first 6213
_journal_paper_doi 10.1039/c3ce40714d
_journal_volume 15
_journal_year 2013
_chemical_formula_moiety 'C42 H42 N4 O8 Yb2'
_chemical_formula_sum 'C42 H42 N4 O8 Yb2'
_chemical_formula_weight 1076.88
_chemical_name_systematic
;
?
;
_space_group_IT_number 14
_symmetry_cell_setting monoclinic
_symmetry_space_group_name_Hall '-P 2ybc'
_symmetry_space_group_name_H-M 'P 1 21/c 1'
_atom_sites_solution_hydrogens geom
_atom_sites_solution_primary direct
_atom_sites_solution_secondary difmap
_audit_creation_method SHELXL-97
_cell_angle_alpha 90.00
_cell_angle_beta 104.002(4)
_cell_angle_gamma 90.00
_cell_formula_units_Z 2
_cell_length_a 11.0044(6)
_cell_length_b 17.2845(4)
_cell_length_c 11.5310(4)
_cell_measurement_reflns_used 3465
_cell_measurement_temperature 293(2)
_cell_measurement_theta_max 29.1397
_cell_measurement_theta_min 3.1599
_cell_volume 2128.09(15)
_computing_structure_refinement 'SHELXL-97 (Sheldrick, 1997)'
_computing_structure_solution 'SHELXS-97 (Sheldrick, 1990)'
_diffrn_ambient_temperature 293(2)
_diffrn_detector_area_resol_mean 16.1954
_diffrn_measured_fraction_theta_full 0.998
_diffrn_measured_fraction_theta_max 0.998
_diffrn_measurement_device_type 'Xcalibur, Eos'
_diffrn_measurement_method '\w scans'
_diffrn_radiation_monochromator graphite
_diffrn_radiation_source 'fine-focus sealed tube'
_diffrn_radiation_type MoK\a
_diffrn_radiation_wavelength 0.71073
_diffrn_reflns_av_R_equivalents 0.0294
_diffrn_reflns_av_sigmaI/netI 0.0427
_diffrn_reflns_limit_h_max 13
_diffrn_reflns_limit_h_min -10
_diffrn_reflns_limit_k_max 20
_diffrn_reflns_limit_k_min -20
_diffrn_reflns_limit_l_max 13
_diffrn_reflns_limit_l_min -12
_diffrn_reflns_number 9118
_diffrn_reflns_theta_full 25.00
_diffrn_reflns_theta_max 25.00
_diffrn_reflns_theta_min 3.17
_exptl_absorpt_coefficient_mu 4.422
_exptl_absorpt_correction_T_max 0.4429
_exptl_absorpt_correction_T_min 0.3927
_exptl_absorpt_correction_type multi-scan
_exptl_absorpt_process_details
;
CrysAlisPro, Agilent Technologies,
Version 1.171.35.21 (release 20-01-2012 CrysAlis171 .NET)
(compiled Jan 23 2012,18:06:46)
Empirical absorption correction using spherical harmonics,
implemented in SCALE3 ABSPACK scaling algorithm.
;
_exptl_crystal_colour colorless
_exptl_crystal_density_diffrn 1.681
_exptl_crystal_density_method 'not measured'
_exptl_crystal_description block
_exptl_crystal_F_000 1052
_exptl_crystal_size_max 0.26
_exptl_crystal_size_mid 0.22
_exptl_crystal_size_min 0.22
_refine_diff_density_max 1.089
_refine_diff_density_min -0.641
_refine_diff_density_rms 0.094
_refine_ls_extinction_method none
_refine_ls_goodness_of_fit_ref 1.070
_refine_ls_hydrogen_treatment mixed
_refine_ls_matrix_type full
_refine_ls_number_parameters 255
_refine_ls_number_reflns 3748
_refine_ls_number_restraints 0
_refine_ls_restrained_S_all 1.070
_refine_ls_R_factor_all 0.0460
_refine_ls_R_factor_gt 0.0300
_refine_ls_shift/su_max 0.000
_refine_ls_shift/su_mean 0.000
_refine_ls_structure_factor_coef Fsqd
_refine_ls_weighting_details 'calc w=1/[\s^2^(Fo^2^)+(0.0194P)^2^+1.0277P] where P=(Fo^2^+2Fc^2^)/3'
_refine_ls_weighting_scheme calc
_refine_ls_wR_factor_gt 0.0557
_refine_ls_wR_factor_ref 0.0642
_reflns_number_gt 2969
_reflns_number_total 3748
_reflns_threshold_expression >2sigma(I)
_cod_data_source_file c3ce40714d.txt
_cod_data_source_block yy
_cod_original_sg_symbol_H-M 'P 21/c'
_cod_database_code 7210313

loop_
_symmetry_equiv_pos_as_xyz
'x, y, z'
'-x, y+1/2, -z+1/2'
'-x, -y, -z'
'x, -y-1/2, z-1/2'

loop_
_atom_site_label
_atom_site_type_symbol
_atom_site_fract_x
_atom_site_fract_y
_atom_site_fract_z
_atom_site_U_iso_or_equiv
_atom_site_adp_type
_atom_site_occupancy
_atom_site_symmetry_multiplicity
_atom_site_calc_flag
_atom_site_refinement_flags
C1 C 0.3623(5) 0.2440(3) -0.0106(4) 0.0496(14) Uani 1 1 d .
C2 C 0.2679(6) 0.2781(3) 0.0346(5) 0.0669(17) Uani 1 1 d .
H2 H 0.2483 0.2568 0.1019 0.080 Uiso 1 1 calc R
C3 C 0.2038(7) 0.3420(4) -0.0174(5) 0.083(2) Uani 1 1 d .
H3 H 0.1415 0.3633 0.0147 0.100 Uiso 1 1 calc R
C4 C 0.2310(7) 0.3750(4) -0.1173(6) 0.093(2) Uani 1 1 d .
H4 H 0.1890 0.4193 -0.1513 0.111 Uiso 1 1 calc R
C5 C 0.3202(7) 0.3420(3) -0.1655(5) 0.0744(19) Uani 1 1 d .
H5 H 0.3375 0.3641 -0.2333 0.089 Uiso 1 1 calc R
C6 C 0.3869(6) 0.2757(3) -0.1162(4) 0.0519(14) Uani 1 1 d .
C7 C 0.4754(6) 0.2445(3) -0.1764(4) 0.0541(14) Uani 1 1 d .
H7 H 0.4838 0.2710 -0.2443 0.065 Uiso 1 1 calc R
C8 C 0.6266(6) 0.1652(3) -0.2271(5) 0.0658(17) Uani 1 1 d .
H8A H 0.7110 0.1833 -0.1920 0.079 Uiso 1 1 calc R
H8B H 0.5968 0.1905 -0.3038 0.079 Uiso 1 1 calc R
C9 C 0.6273(6) 0.0783(3) -0.2442(5) 0.0670(17) Uani 1 1 d .
H9A H 0.5450 0.0606 -0.2869 0.080 Uiso 1 1 calc R
H9B H 0.6871 0.0643 -0.2902 0.080 Uiso 1 1 calc R
C10 C 0.7540(6) -0.0043(3) -0.1021(5) 0.0601(15) Uani 1 1 d .
H10 H 0.7955 -0.0140 -0.1619 0.072 Uiso 1 1 calc R
C11 C 0.7984(6) -0.0439(3) 0.0114(5) 0.0540(14) Uani 1 1 d .
C12 C 0.9197(6) -0.0758(3) 0.0387(7) 0.0771(19) Uani 1 1 d .
H12 H 0.9682 -0.0733 -0.0171 0.093 Uiso 1 1 calc R
C13 C 0.9664(7) -0.1105(4) 0.1462(7) 0.092(2) Uani 1 1 d .
H13 H 1.0473 -0.1305 0.1643 0.111 Uiso 1 1 calc R
C14 C 0.8954(8) -0.1161(4) 0.2276(7) 0.097(2) Uani 1 1 d .
H14 H 0.9284 -0.1398 0.3008 0.116 Uiso 1 1 calc R
C15 C 0.7767(6) -0.0873(3) 0.2030(6) 0.0705(17) Uani 1 1 d .
H15 H 0.7299 -0.0916 0.2599 0.085 Uiso 1 1 calc R
C16 C 0.7244(5) -0.0518(3) 0.0949(5) 0.0520(14) Uani 1 1 d .
C17 C 0.6964(10) 0.0938(5) 0.4307(6) 0.148(4) Uani 1 1 d .
H17A H 0.6553 0.1349 0.4623 0.222 Uiso 1 1 calc R
H17B H 0.7798 0.0873 0.4795 0.222 Uiso 1 1 calc R
H17C H 0.6502 0.0466 0.4304 0.222 Uiso 1 1 calc R
C18 C 0.7023(10) 0.1136(4) 0.3030(6) 0.087(2) Uani 1 1 d .
C19 C 0.8099(9) 0.1480(4) 0.2824(7) 0.099(3) Uani 1 1 d .
H19 H 0.8758 0.1577 0.3483 0.118 Uiso 1 1 calc R
C20 C 0.8254(7) 0.1683(3) 0.1724(7) 0.079(2) Uani 1 1 d .
C21 C 0.9418(7) 0.2114(5) 0.1610(7) 0.134(3) Uani 1 1 d .
H21A H 0.9509 0.2070 0.0806 0.201 Uiso 1 1 calc R
H21B H 1.0139 0.1896 0.2152 0.201 Uiso 1 1 calc R
H21C H 0.9343 0.2650 0.1802 0.201 Uiso 1 1 calc R
N1 N 0.5444(4) 0.1844(2) -0.1481(3) 0.0495(11) Uani 1 1 d .
N2 N 0.6624(4) 0.0428(2) -0.1257(4) 0.0518(11) Uani 1 1 d .
O1 O 0.4266(4) 0.18474(17) 0.0440(3) 0.0541(10) Uani 1 1 d .
O2 O 0.6062(3) -0.02742(17) 0.0689(3) 0.0490(9) Uani 1 1 d .
O3 O 0.7471(4) 0.1551(2) 0.0743(4) 0.0709(12) Uani 1 1 d .
O4 O 0.6064(5) 0.0987(2) 0.2229(3) 0.0728(13) Uani 1 1 d .
Yb1 Yb 0.56117(2) 0.099464(11) 0.021673(18) 0.04492(9) Uani 1 1 d .

loop_
_atom_site_aniso_label
_atom_site_aniso_U_11
_atom_site_aniso_U_22
_atom_site_aniso_U_33
_atom_site_aniso_U_23
_atom_site_aniso_U_13
_atom_site_aniso_U_12
C1 0.065(4) 0.042(3) 0.042(3) -0.007(2) 0.013(3) -0.002(3)
C2 0.083(5) 0.069(4) 0.056(4) 0.005(3) 0.031(3) 0.014(3)
C3 0.091(6) 0.094(5) 0.067(4) 0.002(4) 0.024(4) 0.037(4)
C4 0.114(7) 0.094(5) 0.075(5) 0.024(4) 0.033(5) 0.058(5)
C5 0.099(6) 0.068(4) 0.060(4) 0.019(3) 0.028(4) 0.021(4)
C6 0.069(4) 0.046(3) 0.041(3) 0.000(2) 0.014(3) 0.001(3)
C7 0.070(4) 0.050(3) 0.047(3) 0.009(3) 0.023(3) -0.002(3)
C8 0.080(5) 0.067(3) 0.062(4) 0.021(3) 0.039(3) 0.011(3)
C9 0.085(5) 0.068(4) 0.055(4) 0.000(3) 0.031(3) 0.008(3)
C10 0.072(4) 0.047(3) 0.071(4) -0.014(3) 0.037(3) -0.013(3)
C11 0.056(4) 0.035(3) 0.074(4) 0.004(3) 0.021(3) -0.002(3)
C12 0.065(5) 0.069(4) 0.110(5) 0.012(4) 0.047(4) 0.001(4)
C13 0.065(5) 0.087(5) 0.127(6) 0.040(5) 0.027(5) 0.022(4)
C14 0.090(6) 0.104(5) 0.101(6) 0.043(4) 0.033(5) 0.036(5)
C15 0.058(4) 0.074(4) 0.083(4) 0.027(3) 0.023(3) 0.015(3)
C16 0.050(4) 0.037(3) 0.069(4) 0.006(3) 0.014(3) 0.004(3)
C17 0.217(12) 0.162(8) 0.056(5) 0.019(5) 0.016(6) 0.042(8)
C18 0.133(8) 0.074(5) 0.046(4) 0.001(3) 0.006(5) 0.033(5)
C19 0.108(7) 0.094(5) 0.074(5) -0.023(4) -0.017(5) 0.013(5)
C20 0.070(5) 0.061(4) 0.100(6) -0.030(4) 0.009(5) -0.004(4)
C21 0.091(7) 0.132(7) 0.169(8) -0.060(6) 0.013(6) -0.035(6)
N1 0.066(3) 0.044(2) 0.047(2) 0.004(2) 0.029(2) -0.005(2)
N2 0.065(3) 0.041(2) 0.054(3) 0.000(2) 0.023(2) -0.003(2)
O1 0.079(3) 0.0446(18) 0.045(2) 0.0051(16) 0.0287(19) 0.0089(19)
O2 0.048(2) 0.0394(17) 0.061(2) 0.0097(16) 0.0148(18) -0.0025(17)
O3 0.071(3) 0.066(2) 0.073(3) -0.015(2) 0.013(2) -0.022(2)
O4 0.109(4) 0.068(3) 0.042(2) 0.009(2) 0.020(2) 0.011(3)
Yb1 0.05909(17) 0.03483(13) 0.04511(15) 0.00262(10) 0.02090(11) -0.00423(11)

loop_
_atom_type_symbol
_atom_type_description
_atom_type_scat_dispersion_real
_atom_type_scat_dispersion_imag
_atom_type_scat_source
C C 0.0033 0.0016 'International Tables Vol C Tables 4.2.6.8 and 6.1.1.4'
H H 0.0000 0.0000 'International Tables Vol C Tables 4.2.6.8 and 6.1.1.4'
O O 0.0106 0.0060 'International Tables Vol C Tables 4.2.6.8 and 6.1.1.4'
N N 0.0061 0.0033 'International Tables Vol C Tables 4.2.6.8 and 6.1.1.4'
Yb Yb -0.3850 5.5486 'International Tables Vol C Tables 4.2.6.8 and 6.1.1.4'

loop_
_geom_angle_atom_site_label_1
_geom_angle_atom_site_label_2
_geom_angle_atom_site_label_3
_geom_angle
_geom_angle_site_symmetry_1
_geom_angle_site_symmetry_3
O1 C1 C2 120.8(5) . .
O1 C1 C6 121.2(5) . .
C2 C1 C6 118.0(5) . .
C3 C2 C1 121.8(5) . .
C3 C2 H2 119.1 . .
C1 C2 H2 119.1 . .
C2 C3 C4 120.4(6) . .
C2 C3 H3 119.8 . .
C4 C3 H3 119.8 . .
C5 C4 C3 119.2(6) . .
C5 C4 H4 120.4 . .
C3 C4 H4 120.4 . .
C4 C5 C6 122.2(6) . .
C4 C5 H5 118.9 . .
C6 C5 H5 118.9 . .
C5 C6 C1 118.2(5) . .
C5 C6 C7 117.4(5) . .
C1 C6 C7 124.3(5) . .
N1 C7 C6 127.8(5) . .
N1 C7 H7 116.1 . .
C6 C7 H7 116.1 . .
N1 C8 C9 109.2(4) . .
N1 C8 H8A 109.8 . .
C9 C8 H8A 109.8 . .
N1 C8 H8B 109.8 . .
C9 C8 H8B 109.8 . .
H8A C8 H8B 108.3 . .
N2 C9 C8 107.6(4) . .
N2 C9 H9A 110.2 . .
C8 C9 H9A 110.2 . .
N2 C9 H9B 110.2 . .
C8 C9 H9B 110.2 . .
H9A C9 H9B 108.5 . .
N2 C10 C11 124.8(5) . .
N2 C10 H10 117.6 . .
C11 C10 H10 117.6 . .
C12 C11 C16 118.9(5) . .
C12 C11 C10 118.7(6) . .
C16 C11 C10 122.4(5) . .
C13 C12 C11 120.3(6) . .
C13 C12 H12 119.9 . .
C11 C12 H12 119.9 . .
C12 C13 C14 120.4(7) . .
C12 C13 H13 119.8 . .
C14 C13 H13 119.8 . .
C13 C14 C15 120.8(7) . .
C13 C14 H14 119.6 . .
C15 C14 H14 119.6 . .
C14 C15 C16 121.2(6) . .
C14 C15 H15 119.4 . .
C16 C15 H15 119.4 . .
O2 C16 C15 120.9(5) . .
O2 C16 C11 120.7(5) . .
C15 C16 C11 118.4(6) . .
C18 C17 H17A 109.5 . .
C18 C17 H17B 109.5 . .
H17A C17 H17B 109.5 . .
C18 C17 H17C 109.5 . .
H17A C17 H17C 109.5 . .
H17B C17 H17C 109.5 . .
O4 C18 C19 124.2(7) . .
O4 C18 C17 116.2(9) . .
C19 C18 C17 119.7(8) . .
C20 C19 C18 124.7(7) . .
C20 C19 H19 117.7 . .
C18 C19 H19 117.7 . .
O3 C20 C19 124.9(7) . .
O3 C20 C21 114.7(7) . .
C19 C20 C21 120.4(7) . .
C20 C21 H21A 109.5 . .
C20 C21 H21B 109.5 . .
H21A C21 H21B 109.5 . .
C20 C21 H21C 109.5 . .
H21A C21 H21C 109.5 . .
H21B C21 H21C 109.5 . .
C7 N1 C8 116.2(4) . .
C7 N1 Yb1 128.5(4) . .
C8 N1 Yb1 115.2(3) . .
C10 N2 C9 119.0(5) . .
C10 N2 Yb1 125.2(4) . .
C9 N2 Yb1 114.8(3) . .
C1 O1 Yb1 141.6(3) . .
C16 O2 Yb1 124.9(3) . 3_655
C16 O2 Yb1 120.1(3) . .
Yb1 O2 Yb1 108.28(14) 3_655 .
C20 O3 Yb1 135.2(5) . .
C18 O4 Yb1 134.2(5) . .
O1 Yb1 O3 106.71(14) . .
O1 Yb1 O4 82.39(13) . .
O3 Yb1 O4 76.12(16) . .
O1 Yb1 O2 85.72(13) . 3_655
O3 Yb1 O2 164.69(14) . 3_655
O4 Yb1 O2 115.18(14) . 3_655
O1 Yb1 O2 138.23(12) . .
O3 Yb1 O2 102.69(13) . .
O4 Yb1 O2 76.56(12) . .
O2 Yb1 O2 71.72(14) 3_655 .
O1 Yb1 N1 76.14(13) . .
O3 Yb1 N1 80.92(14) . .
O4 Yb1 N1 142.38(13) . .
O2 Yb1 N1 93.81(13) 3_655 .
O2 Yb1 N1 138.21(13) . .
O1 Yb1 N2 143.07(13) . .
O3 Yb1 N2 79.54(14) . .
O4 Yb1 N2 133.46(16) . .
O2 Yb1 N2 85.15(13) 3_655 .
O2 Yb1 N2 70.92(13) . .
N1 Yb1 N2 68.88(14) . .
O1 Yb1 Yb1 114.65(9) . 3_655
O3 Yb1 Yb1 136.72(10) . 3_655
O4 Yb1 Yb1 96.71(10) . 3_655
O2 Yb1 Yb1 36.10(8) 3_655 3_655
O2 Yb1 Yb1 35.62(9) . 3_655
N1 Yb1 Yb1 120.22(9) . 3_655
N2 Yb1 Yb1 75.25(9) . 3_655

loop_
_geom_bond_atom_site_label_1
_geom_bond_atom_site_label_2
_geom_bond_distance
_geom_bond_site_symmetry_2
C1 O1 1.315(6) .
C1 C2 1.401(7) .
C1 C6 1.419(7) .
C2 C3 1.367(7) .
C2 H2 0.9300 .
C3 C4 1.382(8) .
C3 H3 0.9300 .
C4 C5 1.365(8) .
C4 H4 0.9300 .
C5 C6 1.405(7) .
C5 H5 0.9300 .
C6 C7 1.432(7) .
C7 N1 1.280(6) .
C7 H7 0.9300 .
C8 N1 1.469(6) .
C8 C9 1.514(7) .
C8 H8A 0.9700 .
C8 H8B 0.9700 .
C9 N2 1.462(6) .
C9 H9A 0.9700 .
C9 H9B 0.9700 .
C10 N2 1.272(6) .
C10 C11 1.454(7) .
C10 H10 0.9300 .
C11 C12 1.408(8) .
C11 C16 1.409(7) .
C12 C13 1.361(8) .
C12 H12 0.9300 .
C13 C14 1.362(9) .
C13 H13 0.9300 .
C14 C15 1.362(9) .
C14 H14 0.9300 .
C15 C16 1.384(7) .
C15 H15 0.9300 .
C16 O2 1.331(6) .
C17 C18 1.528(9) .
C17 H17A 0.9600 .
C17 H17B 0.9600 .
C17 H17C 0.9600 .
C18 O4 1.249(9) .
C18 C19 1.396(10) .
C19 C20 1.366(10) .
C19 H19 0.9300 .
C20 O3 1.266(7) .
C20 C21 1.515(9) .
C21 H21A 0.9600 .
C21 H21B 0.9600 .
C21 H21C 0.9600 .
N1 Yb1 2.419(4) .
N2 Yb1 2.450(4) .
O1 Yb1 2.148(3) .
O2 Yb1 2.259(3) 3_655
O2 Yb1 2.285(3) .
O3 Yb1 2.209(4) .
O4 Yb1 2.253(4) .
Yb1 O2 2.259(3) 3_655
Yb1 Yb1 3.6823(4) 3_655
